data_4002596
loop_
_publ_author_name
'Ishizawa, Nobuo'
'Asaka, Toru'
'Kudo, Tatsunari'
'Fukuda, Koichiro'
'Yasuhara, Akira'
'Abe, Nobuyuki'
'Arima, Taka-hisa'

_publ_section_title
;
 Structural Evolution of GdBaCo2O5+\d(\d = 7/18) at Elevated Temperatures
;
_journal_name_full 'Chemistry of Materials'
_journal_page_first 141114094038007
_journal_paper_doi 10.1021/cm503132e
_journal_year 2014
_chemical_formula_sum 'Ba Co2 Gd O5.389'
_chemical_formula_weight 498.7
_chemical_name_systematic ' ?'
_space_group_IT_number 123
_symmetry_cell_setting tetragonal
_symmetry_Int_Tables_number 123
_symmetry_space_group_name_Hall '-P 4 2'
_symmetry_space_group_name_H-M 'P 4/m m m'
_cell_angle_alpha 90
_cell_angle_beta 90
_cell_angle_gamma 90
_cell_formula_units_Z 9
_cell_length_a 11.68580(10)
_cell_length_b 11.68580(10)
_cell_length_c 7.54000(10)
_cell_measurement_temperature 368
_cell_volume 1029.647(18)
_diffrn_ambient_temperature 368
_diffrn_measured_fraction_theta_full 1
_diffrn_measured_fraction_theta_max 1
_diffrn_measurement_device 'four-cycle diffractometer'
_diffrn_measurement_device_type 'Bruker CCD'
_diffrn_radiation_monochromator graphite
_diffrn_radiation_probe x-ray
_diffrn_radiation_source 'X-ray tube'
_diffrn_radiation_type 'Mo K\a'
_diffrn_radiation_wavelength 0.71073
_diffrn_reflns_av_R_equivalents 0.0406
_diffrn_reflns_av_sigmaI/netI 0.1003
_diffrn_reflns_limit_h_max 16
_diffrn_reflns_limit_h_min -15
_diffrn_reflns_limit_k_max 16
_diffrn_reflns_limit_k_min -16
_diffrn_reflns_limit_l_max 9
_diffrn_reflns_limit_l_min -10
_diffrn_reflns_number 6156
_diffrn_reflns_theta_full 30.02
_diffrn_reflns_theta_max 30.02
_diffrn_reflns_theta_min 1.74
_exptl_absorpt_coefficient_mu 29.846
_exptl_absorpt_correction_T_max 0.2118
_exptl_absorpt_correction_T_min 0.1521
_exptl_absorpt_correction_type multi-scan
_exptl_absorpt_process_details '(SADABS; Sheldrick, 1996)'
_exptl_crystal_density_diffrn 7.238
_exptl_crystal_description sphere
_exptl_crystal_F_000 1954
_exptl_crystal_size_max 0.08
_exptl_crystal_size_mid 0.08
_exptl_crystal_size_min 0.08
_exptl_crystal_size_rad 0.04
_refine_diff_density_max 1.09
_refine_diff_density_min -1.12
_refine_ls_extinction_coef 290(60)
_refine_ls_extinction_method 'B-C type 1 Gaussian isotropic (Becker & Coppens, 1974)'
_refine_ls_goodness_of_fit_gt 1.50
_refine_ls_goodness_of_fit_ref 1.35
_refine_ls_number_constraints 0
_refine_ls_number_parameters 68
_refine_ls_number_reflns 936
_refine_ls_number_restraints 0
_refine_ls_R_factor_all 0.0564
_refine_ls_R_factor_gt 0.0361
_refine_ls_shift/su_max 0.0088
_refine_ls_shift/su_mean 0.0015
_refine_ls_structure_factor_coef F
_refine_ls_weighting_details w=1/(\s^2^(F)+0.0001F^2^)
_refine_ls_weighting_scheme sigma
_refine_ls_wR_factor_gt 0.0737
_refine_ls_wR_factor_ref 0.0828
_reflns_number_gt 619
_reflns_number_total 936
_reflns_threshold_expression I>3\s(I)
_cod_data_source_file cm503132e_si_002.cif
_cod_data_source_block 95c
_cod_depositor_comments
;
The following automatic conversions were performed:

'_diffrn_radiation_probe' value 'X-ray' changed to 'x-ray' according
to /home/saulius/struct/CIF-dictionaries/IUCr/cif_core.dic dictionary
named 'cif_core.dic' version 2.4.5 from 2014-11-21.

Automatic conversion script
Id: cif_fix_values 3866 2015-08-17 15:13:47Z robertas 
;
_cod_original_sg_symbol_Hall '-P 4;-2'
_cod_original_formula_sum 'Ba1 Co2 Gd1 O5.389'
_cod_database_code 4002596

loop_
_space_group_symop_id
_space_group_symop_operation_xyz
1 x,y,z
2 -x,-y,z
3 -y,x,z
4 y,-x,z
5 -x,y,-z
6 x,-y,-z
7 y,x,-z
8 -y,-x,-z
9 -x,-y,-z
10 x,y,-z
11 y,-x,-z
12 -y,x,-z
13 x,-y,z
14 -x,y,z
15 -y,-x,z
16 y,x,z

loop_
_atom_site_label
_atom_site_type_symbol
_atom_site_fract_x
_atom_site_fract_y
_atom_site_fract_z
_atom_site_adp_type
_atom_site_U_iso_or_equiv
_atom_site_site_symmetry_multiplicity
_atom_site_occupancy
_atom_site_calc_flag
Gd1a Gd 0 0.3217(2) 0.5 Uani 0.0144(6) 4 1 d
Gd1b Gd 0.32894(10) 0.32894(10) 0.5 Uani 0.0109(4) 4 1 d
Gd1c Gd 0 0 0.5 Uani 0.0134(5) 1 1 d
Ba1a Ba 0 0.33345(6) 0 Uani 0.0076(4) 4 1 d
Ba1b Ba 0.33509(4) 0.33509(4) 0 Uani 0.0088(4) 4 1 d
Ba1c Ba 0 0 0 Uani 0.0067(5) 1 1 d
Co1a Co 0.16709(6) 0.16709(6) 0.25195(15) Uani 0.0062(7) 8 1 d
Co1b Co 0.16480(9) 0.5 0.25488(19) Uani 0.0071(7) 8 1 d
Co1c Co 0.5 0.5 0.2590(4) Uani 0.0074(8) 2 1 d
O1a O 0.1679(6) 0.5 0 Uiso 0.010(2) 4 1 d
O1b O 0.1733(5) 0.1733(5) 0 Uiso 0.013(2) 4 1 d
O1c O 0.5 0.5 0 Uiso 0.010(4) 1 1 d
O2a O 0 0.5 0.3052(12) Uiso 0.0117(19) 4 1 d
O2b O 0 0.1688(5) 0.2780(10) Uiso 0.0175(16) 8 1 d
O2c O 0.1669(3) 0.3372(3) 0.2989(7) Uiso 0.0080(11) 16 1 d
O2d O 0.3328(5) 0.5 0.3063(9) Uiso 0.0082(13) 8 1 d
O3 O 0.1553(8) 0.1553(8) 0.5 Uiso 0.041(4) 4 0.875 d

loop_
_atom_site_aniso_label
_atom_site_aniso_type_symbol
_atom_site_aniso_U_11
_atom_site_aniso_U_22
_atom_site_aniso_U_33
_atom_site_aniso_U_12
_atom_site_aniso_U_13
_atom_site_aniso_U_23
Gd1a Gd 0.0096(10) 0.0295(11) 0.0041(12) 0 0 0
Gd1b Gd 0.0140(6) 0.0140(6) 0.0046(7) 0.0013(3) 0 0
Gd1c Gd 0.0154(7) 0.0154(7) 0.0094(9) 0 0 0
Ba1a Ba 0.0079(7) 0.0075(7) 0.0074(8) 0 0 0
Ba1b Ba 0.0081(6) 0.0081(6) 0.0101(8) -0.0001(3) 0 0
Ba1c Ba 0.0069(7) 0.0069(7) 0.0064(10) 0 0 0
Co1a Co 0.0072(10) 0.0072(10) 0.0043(15) 0.0002(5) 0.0003(3) 0.0003(3)
Co1b Co 0.0081(11) 0.0068(11) 0.0063(15) 0 -0.0003(4) 0
Co1c Co 0.0076(12) 0.0076(12) 0.0068(17) 0 0 0

loop_
_atom_type_symbol
_atom_type_scat_dispersion_real
_atom_type_scat_dispersion_imag
_atom_type_scat_source
Ba -0.3244 2.2819 'International Tables Vol C tables 4.2.6.8 and 6.1.1.1'
Co 0.3494 0.9721 'International Tables Vol C tables 4.2.6.8 and 6.1.1.1'
Gd -0.1653 3.9035 'International Tables Vol C tables 4.2.6.8 and 6.1.1.1'
O 0.0106 0.0060 'International Tables Vol C tables 4.2.6.8 and 6.1.1.1'

loop_
_geom_angle_atom_site_label_1
_geom_angle_atom_site_label_2
_geom_angle_atom_site_label_3
_geom_angle_site_symmetry_1
_geom_angle_site_symmetry_3
_geom_angle
O2a Gd1a O2a . 5_556 70.4(2)
O2a Gd1a O2b . . 101.7(2)
O2a Gd1a O2b . 5_556 172.1(2)
O2a Gd1a O2c . . 65.64(13)
O2a Gd1a O2c . 5_556 107.03(15)
O2a Gd1a O2c . 10_556 107.03(15)
O2a Gd1a O2c . 14_555 65.64(13)
O2a Gd1a O3 . . 126.69(17)
O2a Gd1a O3 . 3_555 126.69(17)
O2a Gd1a O2b 5_556 . 172.1(2)
O2a Gd1a O2b 5_556 5_556 101.7(2)
O2a Gd1a O2c 5_556 . 107.03(15)
O2a Gd1a O2c 5_556 5_556 65.64(13)
O2a Gd1a O2c 5_556 10_556 65.64(13)
O2a Gd1a O2c 5_556 14_555 107.03(15)
O2a Gd1a O3 5_556 . 126.69(17)
O2a Gd1a O3 5_556 3_555 126.69(17)
O2b Gd1a O2b . 5_556 86.2(2)
O2b Gd1a O2c . . 68.60(13)
O2b Gd1a O2c . 5_556 118.15(13)
O2b Gd1a O2c . 10_556 118.15(13)
O2b Gd1a O2c . 14_555 68.60(13)
O2b Gd1a O3 . . 57.75(16)
O2b Gd1a O3 . 3_555 57.75(16)
O2b Gd1a O2c 5_556 . 118.15(13)
O2b Gd1a O2c 5_556 5_556 68.60(13)
O2b Gd1a O2c 5_556 10_556 68.60(13)
O2b Gd1a O2c 5_556 14_555 118.15(13)
O2b Gd1a O3 5_556 . 57.75(16)
O2b Gd1a O3 5_556 3_555 57.75(16)
O2c Gd1a O2c . 5_556 171.60(16)
O2c Gd1a O2c . 10_556 75.47(16)
O2c Gd1a O2c . 14_555 103.90(16)
O2c Gd1a O3 . . 61.07(18)
O2c Gd1a O3 . 3_555 126.21(18)
O2c Gd1a O2c 5_556 10_556 103.90(16)
O2c Gd1a O2c 5_556 14_555 75.47(16)
O2c Gd1a O3 5_556 . 126.21(18)
O2c Gd1a O3 5_556 3_555 61.07(18)
O2c Gd1a O2c 10_556 14_555 171.60(16)
O2c Gd1a O3 10_556 . 61.07(18)
O2c Gd1a O3 10_556 3_555 126.21(18)
O2c Gd1a O3 14_555 . 126.21(18)
O2c Gd1a O3 14_555 3_555 61.07(18)
O3 Gd1a O3 . 3_555 86.0(3)
O2c Gd1b O2c . 7_556 116.90(14)
O2c Gd1b O2c . 10_556 77.30(17)
O2c Gd1b O2c . 16_555 70.87(14)
O2c Gd1b O2d . . 67.27(16)
O2c Gd1b O2d . 3_655 105.09(17)
O2c Gd1b O2d . 6_566 110.52(16)
O2c Gd1b O2d . 7_556 175.81(16)
O2c Gd1b O2c 7_556 10_556 70.87(14)
O2c Gd1b O2c 7_556 16_555 77.30(17)
O2c Gd1b O2d 7_556 . 175.81(16)
O2c Gd1b O2d 7_556 3_655 110.52(16)
O2c Gd1b O2d 7_556 6_566 105.09(17)
O2c Gd1b O2d 7_556 7_556 67.27(16)
O2c Gd1b O2c 10_556 16_555 116.90(14)
O2c Gd1b O2d 10_556 . 110.52(16)
O2c Gd1b O2d 10_556 3_655 175.81(16)
O2c Gd1b O2d 10_556 6_566 67.27(16)
O2c Gd1b O2d 10_556 7_556 105.09(17)
O2c Gd1b O2d 16_555 . 105.09(17)
O2c Gd1b O2d 16_555 3_655 67.27(16)
O2c Gd1b O2d 16_555 6_566 175.81(16)
O2c Gd1b O2d 16_555 7_556 110.52(16)
O2d Gd1b O2d . 3_655 67.81(18)
O2d Gd1b O2d . 6_566 72.31(17)
O2d Gd1b O2d . 7_556 108.57(18)
O2d Gd1b O2d 3_655 6_566 108.57(18)
O2d Gd1b O2d 3_655 7_556 72.31(17)
O2d Gd1b O2d 6_566 7_556 67.81(18)
O2b Gd1c O2b . 2_555 99.4(2)
O2b Gd1c O2b . 3_555 65.25(12)
O2b Gd1c O2b . 4_555 65.25(12)
O2b Gd1c O2b . 5_556 80.6(2)
O2b Gd1c O2b . 6_556 180.0(5)
O2b Gd1c O2b . 7_556 114.75(12)
O2b Gd1c O2b . 8_556 114.75(12)
O2b Gd1c O3 . . 57.37(16)
O2b Gd1c O3 . 2_555 122.63(16)
O2b Gd1c O3 . 3_555 57.37(16)
O2b Gd1c O3 . 4_555 122.63(16)
O2b Gd1c O2b 2_555 3_555 65.25(12)
O2b Gd1c O2b 2_555 4_555 65.25(12)
O2b Gd1c O2b 2_555 5_556 180.0(5)
O2b Gd1c O2b 2_555 6_556 80.6(2)
O2b Gd1c O2b 2_555 7_556 114.75(12)
O2b Gd1c O2b 2_555 8_556 114.75(12)
O2b Gd1c O3 2_555 . 122.63(16)
O2b Gd1c O3 2_555 2_555 57.37(16)
O2b Gd1c O3 2_555 3_555 122.63(16)
O2b Gd1c O3 2_555 4_555 57.37(16)
O2b Gd1c O2b 3_555 4_555 99.4(2)
O2b Gd1c O2b 3_555 5_556 114.75(12)
O2b Gd1c O2b 3_555 6_556 114.75(12)
O2b Gd1c O2b 3_555 7_556 180.0(5)
O2b Gd1c O2b 3_555 8_556 80.6(2)
O2b Gd1c O3 3_555 . 122.63(16)
O2b Gd1c O3 3_555 2_555 57.37(16)
O2b Gd1c O3 3_555 3_555 57.37(16)
O2b Gd1c O3 3_555 4_555 122.63(16)
O2b Gd1c O2b 4_555 5_556 114.75(12)
O2b Gd1c O2b 4_555 6_556 114.75(12)
O2b Gd1c O2b 4_555 7_556 80.6(2)
O2b Gd1c O2b 4_555 8_556 180.0(5)
O2b Gd1c O3 4_555 . 57.37(16)
O2b Gd1c O3 4_555 2_555 122.63(16)
O2b Gd1c O3 4_555 3_555 122.63(16)
O2b Gd1c O3 4_555 4_555 57.37(16)
O2b Gd1c O2b 5_556 6_556 99.4(2)
O2b Gd1c O2b 5_556 7_556 65.25(12)
O2b Gd1c O2b 5_556 8_556 65.25(12)
O2b Gd1c O3 5_556 . 57.37(16)
O2b Gd1c O3 5_556 2_555 122.63(16)
O2b Gd1c O3 5_556 3_555 57.37(16)
O2b Gd1c O3 5_556 4_555 122.63(16)
O2b Gd1c O2b 6_556 7_556 65.25(12)
O2b Gd1c O2b 6_556 8_556 65.25(12)
O2b Gd1c O3 6_556 . 122.63(16)
O2b Gd1c O3 6_556 2_555 57.37(16)
O2b Gd1c O3 6_556 3_555 122.63(16)
O2b Gd1c O3 6_556 4_555 57.37(16)
O2b Gd1c O2b 7_556 8_556 99.4(2)
O2b Gd1c O3 7_556 . 57.37(16)
O2b Gd1c O3 7_556 2_555 122.63(16)
O2b Gd1c O3 7_556 3_555 122.63(16)
O2b Gd1c O3 7_556 4_555 57.37(16)
O2b Gd1c O3 8_556 . 122.63(16)
O2b Gd1c O3 8_556 2_555 57.37(16)
O2b Gd1c O3 8_556 3_555 57.37(16)
O2b Gd1c O3 8_556 4_555 122.63(16)
O3 Gd1c O3 . 2_555 180.0(5)
O3 Gd1c O3 . 3_555 90.0(3)
O3 Gd1c O3 . 4_555 90.0(3)
O3 Gd1c O3 2_555 3_555 90.0(3)
O3 Gd1c O3 2_555 4_555 90.0(3)
O3 Gd1c O3 3_555 4_555 180.0(5)
O1a Ba1a O1a . 2_565 90.47(16)
O1a Ba1a O1b . . 87.51(16)
O1a Ba1a O1b . 3_555 177.98(16)
O1a Ba1a O2a . . 62.95(9)
O1a Ba1a O2a . 5_555 62.95(9)
O1a Ba1a O2b . . 118.44(10)
O1a Ba1a O2b . 5_555 118.44(10)
O1a Ba1a O2c . . 61.64(10)
O1a Ba1a O2c . 5_555 117.01(10)
O1a Ba1a O2c . 10_555 61.64(10)
O1a Ba1a O2c . 14_555 117.01(10)
O1a Ba1a O1b 2_565 . 177.98(16)
O1a Ba1a O1b 2_565 3_555 87.51(16)
O1a Ba1a O2a 2_565 . 62.95(9)
O1a Ba1a O2a 2_565 5_555 62.95(9)
O1a Ba1a O2b 2_565 . 118.44(10)
O1a Ba1a O2b 2_565 5_555 118.44(10)
O1a Ba1a O2c 2_565 . 117.01(10)
O1a Ba1a O2c 2_565 5_555 61.64(10)
O1a Ba1a O2c 2_565 10_555 117.01(10)
O1a Ba1a O2c 2_565 14_555 61.64(10)
O1b Ba1a O1b . 3_555 94.52(17)
O1b Ba1a O2a . . 115.99(9)
O1b Ba1a O2a . 5_555 115.99(9)
O1b Ba1a O2b . . 62.68(10)
O1b Ba1a O2b . 5_555 62.68(10)
O1b Ba1a O2c . . 61.94(10)
O1b Ba1a O2c . 5_555 119.38(10)
O1b Ba1a O2c . 10_555 61.94(10)
O1b Ba1a O2c . 14_555 119.38(10)
O1b Ba1a O2a 3_555 . 115.99(9)
O1b Ba1a O2a 3_555 5_555 115.99(9)
O1b Ba1a O2b 3_555 . 62.68(10)
O1b Ba1a O2b 3_555 5_555 62.68(10)
O1b Ba1a O2c 3_555 . 119.38(10)
O1b Ba1a O2c 3_555 5_555 61.94(10)
O1b Ba1a O2c 3_555 10_555 119.38(10)
O1b Ba1a O2c 3_555 14_555 61.94(10)
O2a Ba1a O2a . 5_555 99.55(16)
O2a Ba1a O2b . . 82.77(18)
O2a Ba1a O2b . 5_555 177.67(18)
O2a Ba1a O2c . . 54.06(10)
O2a Ba1a O2c . 5_555 124.59(10)
O2a Ba1a O2c . 10_555 124.59(10)
O2a Ba1a O2c . 14_555 54.06(10)
O2a Ba1a O2b 5_555 . 177.67(18)
O2a Ba1a O2b 5_555 5_555 82.77(18)
O2a Ba1a O2c 5_555 . 124.59(10)
O2a Ba1a O2c 5_555 5_555 54.06(10)
O2a Ba1a O2c 5_555 10_555 54.06(10)
O2a Ba1a O2c 5_555 14_555 124.59(10)
O2b Ba1a O2b . 5_555 94.90(19)
O2b Ba1a O2c . . 56.84(11)
O2b Ba1a O2c . 5_555 124.54(11)
O2b Ba1a O2c . 10_555 124.54(11)
O2b Ba1a O2c . 14_555 56.84(11)
O2b Ba1a O2c 5_555 . 124.54(11)
O2b Ba1a O2c 5_555 5_555 56.84(11)
O2b Ba1a O2c 5_555 10_555 56.84(11)
O2b Ba1a O2c 5_555 14_555 124.54(11)
O2c Ba1a O2c . 5_555 178.29(10)
O2c Ba1a O2c . 10_555 98.23(12)
O2c Ba1a O2c . 14_555 81.74(12)
O2c Ba1a O2c 5_555 10_555 81.74(12)
O2c Ba1a O2c 5_555 14_555 98.23(12)
O2c Ba1a O2c 10_555 14_555 178.29(10)
O1a Ba1b O1a . 3_655 179.22(16)
O1a Ba1b O1b . . 89.61(17)
O1a Ba1b O1c . . 90.39(11)
O1a Ba1b O2c . . 61.72(10)
O1a Ba1b O2c . 7_555 117.87(10)
O1a Ba1b O2c . 10_555 61.72(10)
O1a Ba1b O2c . 16_555 117.87(10)
O1a Ba1b O2d . . 62.86(11)
O1a Ba1b O2d . 3_655 117.54(11)
O1a Ba1b O2d . 6_565 62.86(11)
O1a Ba1b O2d . 7_555 117.54(11)
O1a Ba1b O1b 3_655 . 89.61(17)
O1a Ba1b O1c 3_655 . 90.39(11)
O1a Ba1b O2c 3_655 . 117.87(10)
O1a Ba1b O2c 3_655 7_555 61.72(10)
O1a Ba1b O2c 3_655 10_555 117.87(10)
O1a Ba1b O2c 3_655 16_555 61.72(10)
O1a Ba1b O2d 3_655 . 117.54(11)
O1a Ba1b O2d 3_655 3_655 62.86(11)
O1a Ba1b O2d 3_655 6_565 117.54(11)
O1a Ba1b O2d 3_655 7_555 62.86(11)
O1b Ba1b O1c . . 180.0(5)
O1b Ba1b O2c . . 62.70(10)
O1b Ba1b O2c . 7_555 62.70(10)
O1b Ba1b O2c . 10_555 62.70(10)
O1b Ba1b O2c . 16_555 62.70(10)
O1b Ba1b O2d . . 116.54(11)
O1b Ba1b O2d . 3_655 116.54(11)
O1b Ba1b O2d . 6_565 116.54(11)
O1b Ba1b O2d . 7_555 116.54(11)
O1c Ba1b O2c . . 117.30(8)
O1c Ba1b O2c . 7_555 117.30(8)
O1c Ba1b O2c . 10_555 117.30(8)
O1c Ba1b O2c . 16_555 117.30(8)
O1c Ba1b O2d . . 63.46(10)
O1c Ba1b O2d . 3_655 63.46(10)
O1c Ba1b O2d . 6_565 63.46(10)
O1c Ba1b O2d . 7_555 63.46(10)
O2c Ba1b O2c . 7_555 125.39(11)
O2c Ba1b O2c . 10_555 97.83(12)
O2c Ba1b O2c . 16_555 56.15(11)
O2c Ba1b O2d . . 53.85(12)
O2c Ba1b O2d . 3_655 80.94(12)
O2c Ba1b O2d . 6_565 124.57(12)
O2c Ba1b O2d . 7_555 178.76(12)
O2c Ba1b O2c 7_555 10_555 56.15(11)
O2c Ba1b O2c 7_555 16_555 97.83(12)
O2c Ba1b O2d 7_555 . 178.76(12)
O2c Ba1b O2d 7_555 3_655 124.57(12)
O2c Ba1b O2d 7_555 6_565 80.94(12)
O2c Ba1b O2d 7_555 7_555 53.85(12)
O2c Ba1b O2c 10_555 16_555 125.39(11)
O2c Ba1b O2d 10_555 . 124.57(12)
O2c Ba1b O2d 10_555 3_655 178.76(12)
O2c Ba1b O2d 10_555 6_565 53.85(12)
O2c Ba1b O2d 10_555 7_555 80.94(12)
O2c Ba1b O2d 16_555 . 80.94(12)
O2c Ba1b O2d 16_555 3_655 53.85(12)
O2c Ba1b O2d 16_555 6_565 178.76(12)
O2c Ba1b O2d 16_555 7_555 124.57(12)
O2d Ba1b O2d . 3_655 54.68(13)
O2d Ba1b O2d . 6_565 100.30(11)
O2d Ba1b O2d . 7_555 126.92(14)
O2d Ba1b O2d 3_655 6_565 126.92(14)
O2d Ba1b O2d 3_655 7_555 100.30(11)
O2d Ba1b O2d 6_565 7_555 54.68(13)
O1b Ba1c O1b . 2_555 180.0(5)
O1b Ba1c O1b . 3_555 90.00(16)
O1b Ba1c O1b . 4_555 90.00(16)
O1b Ba1c O2b . . 61.02(10)
O1b Ba1c O2b . 2_555 118.98(10)
O1b Ba1c O2b . 3_555 118.98(10)
O1b Ba1c O2b . 4_555 61.02(10)
O1b Ba1c O2b . 5_555 61.02(10)
O1b Ba1c O2b . 6_555 118.98(10)
O1b Ba1c O2b . 7_555 61.02(10)
O1b Ba1c O2b . 8_555 118.98(10)
O1b Ba1c O1b 2_555 3_555 90.00(16)
O1b Ba1c O1b 2_555 4_555 90.00(16)
O1b Ba1c O2b 2_555 . 118.98(10)
O1b Ba1c O2b 2_555 2_555 61.02(10)
O1b Ba1c O2b 2_555 3_555 61.02(10)
O1b Ba1c O2b 2_555 4_555 118.98(10)
O1b Ba1c O2b 2_555 5_555 118.98(10)
O1b Ba1c O2b 2_555 6_555 61.02(10)
O1b Ba1c O2b 2_555 7_555 118.98(10)
O1b Ba1c O2b 2_555 8_555 61.02(10)
O1b Ba1c O1b 3_555 4_555 180.0(5)
O1b Ba1c O2b 3_555 . 61.02(10)
O1b Ba1c O2b 3_555 2_555 118.98(10)
O1b Ba1c O2b 3_555 3_555 61.02(10)
O1b Ba1c O2b 3_555 4_555 118.98(10)
O1b Ba1c O2b 3_555 5_555 61.02(10)
O1b Ba1c O2b 3_555 6_555 118.98(10)
O1b Ba1c O2b 3_555 7_555 118.98(10)
O1b Ba1c O2b 3_555 8_555 61.02(10)
O1b Ba1c O2b 4_555 . 118.98(10)
O1b Ba1c O2b 4_555 2_555 61.02(10)
O1b Ba1c O2b 4_555 3_555 118.98(10)
O1b Ba1c O2b 4_555 4_555 61.02(10)
O1b Ba1c O2b 4_555 5_555 118.98(10)
O1b Ba1c O2b 4_555 6_555 61.02(10)
O1b Ba1c O2b 4_555 7_555 61.02(10)
O1b Ba1c O2b 4_555 8_555 118.98(10)
O2b Ba1c O2b . 2_555 86.51(19)
O2b Ba1c O2b . 3_555 57.97(11)
O2b Ba1c O2b . 4_555 57.97(11)
O2b Ba1c O2b . 5_555 93.49(19)
O2b Ba1c O2b . 6_555 180.0(5)
O2b Ba1c O2b . 7_555 122.03(11)
O2b Ba1c O2b . 8_555 122.03(11)
O2b Ba1c O2b 2_555 3_555 57.97(11)
O2b Ba1c O2b 2_555 4_555 57.97(11)
O2b Ba1c O2b 2_555 5_555 180.0(5)
O2b Ba1c O2b 2_555 6_555 93.49(19)
O2b Ba1c O2b 2_555 7_555 122.03(11)
O2b Ba1c O2b 2_555 8_555 122.03(11)
O2b Ba1c O2b 3_555 4_555 86.51(19)
O2b Ba1c O2b 3_555 5_555 122.03(11)
O2b Ba1c O2b 3_555 6_555 122.03(11)
O2b Ba1c O2b 3_555 7_555 180.0(5)
O2b Ba1c O2b 3_555 8_555 93.49(19)
O2b Ba1c O2b 4_555 5_555 122.03(11)
O2b Ba1c O2b 4_555 6_555 122.03(11)
O2b Ba1c O2b 4_555 7_555 93.49(19)
O2b Ba1c O2b 4_555 8_555 180.0(5)
O2b Ba1c O2b 5_555 6_555 86.51(19)
O2b Ba1c O2b 5_555 7_555 57.97(11)
O2b Ba1c O2b 5_555 8_555 57.97(11)
O2b Ba1c O2b 6_555 7_555 57.97(11)
O2b Ba1c O2b 6_555 8_555 57.97(11)
O2b Ba1c O2b 7_555 8_555 86.51(19)
O1b Co1a O2b . . 97.9(3)
O1b Co1a O2b . 4_555 97.9(3)
O1b Co1a O2c . . 97.9(2)
O1b Co1a O2c . 16_555 97.9(2)
O1b Co1a O3 . . 177.1(3)
O2b Co1a O2b . 4_555 90.6(2)
O2b Co1a O2c . . 88.4(2)
O2b Co1a O2c . 16_555 164.1(3)
O2b Co1a O3 . . 80.1(4)
O2b Co1a O2c 4_555 . 164.1(3)
O2b Co1a O2c 4_555 16_555 88.4(2)
O2b Co1a O3 4_555 . 80.1(4)
O2c Co1a O2c . 16_555 88.34(15)
O2c Co1a O3 . . 84.1(3)
O2c Co1a O3 16_555 . 84.1(3)
O1a Co1b O2a . . 102.2(3)
O1a Co1b O2c . . 99.89(17)
O1a Co1b O2c . 13_565 99.89(17)
O1a Co1b O2d . . 100.1(3)
O2a Co1b O2c . . 88.82(12)
O2a Co1b O2c . 13_565 88.82(12)
O2a Co1b O2d . . 157.7(3)
O2c Co1b O2c . 13_565 160.1(2)
O2c Co1b O2d . . 87.37(12)
O2c Co1b O2d 13_565 . 87.37(12)
O1c Co1c O2d . . 100.3(2)
O1c Co1c O2d . 2_665 100.3(2)
O1c Co1c O2d . 3_655 100.3(2)
O1c Co1c O2d . 4_565 100.3(2)
O2d Co1c O2d . 2_665 159.3(3)
O2d Co1c O2d . 3_655 88.16(5)
O2d Co1c O2d . 4_565 88.16(5)
O2d Co1c O2d 2_665 3_655 88.16(5)
O2d Co1c O2d 2_665 4_565 88.16(5)
O2d Co1c O2d 3_655 4_565 159.3(3)

loop_
_geom_bond_atom_site_label_1
_geom_bond_atom_site_label_2
_geom_bond_site_symmetry_2
_geom_bond_distance
Gd1a O2a . 2.549(6)
Gd1a O2a 5_556 2.549(6)
Gd1a O2b . 2.449(7)
Gd1a O2b 5_556 2.449(7)
Gd1a O2c . 2.477(4)
Gd1a O2c 5_556 2.477(4)
Gd1a O2c 10_556 2.477(4)
Gd1a O2c 14_555 2.477(4)
Gd1a O3 . 2.660(10)
Gd1a O3 3_555 2.660(10)
Gd1b O2c . 2.427(5)
Gd1b O2c 7_556 2.427(5)
Gd1b O2c 10_556 2.427(5)
Gd1b O2c 16_555 2.427(5)
Gd1b O2d . 2.476(4)
Gd1b O2d 3_655 2.476(4)
Gd1b O2d 6_566 2.476(4)
Gd1b O2d 7_556 2.476(4)
Gd1c O2b . 2.587(7)
Gd1c O2b 2_555 2.587(7)
Gd1c O2b 3_555 2.587(7)
Gd1c O2b 4_555 2.587(7)
Gd1c O2b 5_556 2.587(7)
Gd1c O2b 6_556 2.587(7)
Gd1c O2b 7_556 2.587(7)
Gd1c O2b 8_556 2.587(7)
Gd1c O3 . 2.567(10)
Gd1c O3 2_555 2.567(10)
Gd1c O3 3_555 2.567(10)
Gd1c O3 4_555 2.567(10)
Ba1a O1a . 2.764(5)
Ba1a O1a 2_565 2.764(5)
Ba1a O1b . 2.757(6)
Ba1a O1b 3_555 2.757(6)
Ba1a O2a . 3.014(7)
Ba1a O2a 5_555 3.014(7)
Ba1a O2b . 2.845(7)
Ba1a O2b 5_555 2.845(7)
Ba1a O2c . 2.981(5)
Ba1a O2c 5_555 2.981(5)
Ba1a O2c 10_555 2.981(5)
Ba1a O2c 14_555 2.981(5)
Ba1b O1a . 2.744(5)
Ba1b O1a 3_655 2.744(5)
Ba1b O1b . 2.674(6)
Ba1b O1c . 2.7253(5)
Ba1b O2c . 2.990(5)
Ba1b O2c 7_555 2.990(5)
Ba1b O2c 10_555 2.990(5)
Ba1b O2c 16_555 2.990(5)
Ba1b O2d . 3.008(5)
Ba1b O2d 3_655 3.008(5)
Ba1b O2d 6_565 3.008(5)
Ba1b O2d 7_555 3.008(5)
Ba1c O1b . 2.864(6)
Ba1c O1b 2_555 2.864(6)
Ba1c O1b 3_555 2.864(6)
Ba1c O1b 4_555 2.864(6)
Ba1c O2b . 2.878(7)
Ba1c O2b 2_555 2.878(7)
Ba1c O2b 3_555 2.878(7)
Ba1c O2b 4_555 2.878(7)
Ba1c O2b 5_555 2.878(7)
Ba1c O2b 6_555 2.878(7)
Ba1c O2b 7_555 2.878(7)
Ba1c O2b 8_555 2.878(7)
Co1a O1b . 1.9024(11)
Co1a O2b . 1.9626(10)
Co1a O2b 4_555 1.9626(10)
Co1a O2c . 2.020(4)
Co1a O2c 16_555 2.020(4)
Co1a O3 . 1.8804(15)
Co1b O1a . 1.9221(14)
Co1b O2a . 1.963(2)
Co1b O2c . 1.931(4)
Co1b O2c 13_565 1.931(4)
Co1b O2d . 2.001(6)
Co1c O1c . 1.953(3)
Co1c O2d . 1.986(5)
Co1c O2d 2_665 1.986(5)
Co1c O2d 3_655 1.986(5)
Co1c O2d 4_565 1.986(5)

loop_
_jana_atom_site_adp_c_label
_jana_atom_site_adp_c_type_symbol
_jana_atom_site_adp_c_111
_jana_atom_site_adp_c_112
_jana_atom_site_adp_c_113
_jana_atom_site_adp_c_122
_jana_atom_site_adp_c_123
_jana_atom_site_adp_c_133
_jana_atom_site_adp_c_222
_jana_atom_site_adp_c_223
_jana_atom_site_adp_c_233
_jana_atom_site_adp_c_333
Gd1a Gd 0 0.00061(11) 0 0 0 0 0.0042(3) 0 0.0004(2) 0
Gd1b Gd 0.00081(11) 0.00018(7) 0 0.00018(7) 0 0.00001(13) 0.00081(11) 0 0.00001(13) 0

loop_
_jana_atom_site_adp_d_label
_jana_atom_site_adp_d_type_symbol
_jana_atom_site_adp_d_1111
_jana_atom_site_adp_d_1112
_jana_atom_site_adp_d_1113
_jana_atom_site_adp_d_1122
_jana_atom_site_adp_d_1123
_jana_atom_site_adp_d_1133
_jana_atom_site_adp_d_1222
_jana_atom_site_adp_d_1223
_jana_atom_site_adp_d_1233
_jana_atom_site_adp_d_1333
_jana_atom_site_adp_d_2222
_jana_atom_site_adp_d_2223
_jana_atom_site_adp_d_2233
_jana_atom_site_adp_d_2333
_jana_atom_site_adp_d_3333
Gd1a Gd -0.00015(10) 0 0 -0.00024(5) 0 -0.00011(9) 0 0 0 0 -0.00021(14) 0 -0.00015(11) 0 -0.0006(7)
